data_2005659
loop_
_publ_author_name
'Jones, P. G.'
'Fischer, A. K.'
'M\"uller, C.'
'Pinchuk, V. A.'
'Schmutzler, R.'

_publ_section_title <i>N</i>-Chloro(methyl)arsino-<i>N</i>,<i>N</i>'-dimethyl-<i>N</i>'-(<i>p</i>-tolylthio)urea
_journal_issue 11
_journal_name_full 'Acta Crystallographica Section C'
_journal_page_first 2750
_journal_page_last 2752
_journal_paper_doi 10.1107/S0108270196008359
_journal_volume 52
_journal_year 1996
_chemical_formula_sum 'C11 H16 As Cl N2 O S'
_chemical_formula_weight 334.69
_chemical_name_systematic
;
 N,N'-dimethyl-N-(p-tolylthio)-N'-[chloro(methyl)arsino]urea
;
_space_group_IT_number 14
_symmetry_cell_setting monoclinic
_symmetry_space_group_name_Hall '-P 2ybc'
_symmetry_space_group_name_H-M 'P 1 21/c 1'
_audit_creation_method SHELXL
_cell_angle_alpha 90.
_cell_angle_beta 104.74(3)
_cell_angle_gamma 90.
_cell_formula_units_Z 8
_cell_length_a 17.784(5)
_cell_length_b 18.326(4)
_cell_length_c 9.055(3)
_cell_measurement_reflns_used 58
_cell_measurement_temperature 143(2)
_cell_measurement_theta_max 11.5
_cell_measurement_theta_min 10
_cell_volume 2854.0(14)
_computing_cell_refinement DIF4
_computing_data_collection 'DIF4 (Stoe, 1992a)'
_computing_data_reduction 'REDU4 (Stoe, 1992b)'
_computing_molecular_graphics 'XP (Siemens, 1994)'
_computing_publication_material SHELXL93
_computing_structure_refinement 'SHELXL93 (Sheldrick, 1993)'
_computing_structure_solution 'SHELXS86 (Sheldrick, 1990)'
_diffrn_ambient_temperature 143(2)
_diffrn_measurement_device 'Stoe STADI-4'
_diffrn_measurement_method \w/\q
_diffrn_radiation_monochromator graphite
_diffrn_radiation_source 'fine-focus sealed tube'
_diffrn_radiation_type MoK\a
_diffrn_radiation_wavelength 0.71073
_diffrn_reflns_av_R_equivalents 0.0301
_diffrn_reflns_av_sigmaI/netI 0.0415
_diffrn_reflns_limit_h_max 21
_diffrn_reflns_limit_h_min -21
_diffrn_reflns_limit_k_max 21
_diffrn_reflns_limit_k_min -21
_diffrn_reflns_limit_l_max 10
_diffrn_reflns_limit_l_min -9
_diffrn_reflns_number 8486
_diffrn_reflns_theta_max 25.03
_diffrn_reflns_theta_min 3.07
_diffrn_standards_decay_% 3
_diffrn_standards_interval_time 60
_diffrn_standards_number 3
_exptl_absorpt_coefficient_mu 2.702
_exptl_absorpt_correction_T_max 0.68
_exptl_absorpt_correction_T_min 0.32
_exptl_absorpt_correction_type '\DF (SHELXA; Sheldrick, unpublished)'
_exptl_crystal_colour 'pale yellow'
_exptl_crystal_density_diffrn 1.558
_exptl_crystal_density_meas ?
_exptl_crystal_description prism
_exptl_crystal_F_000 1360
_exptl_crystal_size_max 0.80
_exptl_crystal_size_mid 0.60
_exptl_crystal_size_min 0.30
_refine_diff_density_max 0.33
_refine_diff_density_min -0.47
_refine_ls_extinction_method none
_refine_ls_goodness_of_fit_all 1.046
_refine_ls_goodness_of_fit_obs 1.055
_refine_ls_hydrogen_treatment 'H atoms: rigid methyls, others riding'
_refine_ls_matrix_type full
_refine_ls_number_parameters 315
_refine_ls_number_reflns 4980
_refine_ls_number_restraints 0
_refine_ls_restrained_S_all 1.046
_refine_ls_restrained_S_obs 1.055
_refine_ls_R_factor_all 0.0485
_refine_ls_R_factor_obs 0.0344
_refine_ls_shift/esd_max 0.001
_refine_ls_shift/esd_mean 0.000
_refine_ls_structure_factor_coef Fsqd
_refine_ls_weighting_scheme
;
calc w = 1/[\s^2^(F~o~^2^) + (0.0318P)^2^ + 1.8620P]
where P = (F~o~^2^ + 2F~c~^2^)/3
;
_refine_ls_wR_factor_all 0.0802
_refine_ls_wR_factor_obs 0.0728
_reflns_number_observed 4097
_reflns_number_total 4980
_reflns_observed_criterion >2sigma(I)
_cod_data_source_file mu1265.cif
_cod_data_source_block pinup2
_cod_depositor_comments
;
The following automatic conversions were performed:

'_geom_bond_publ_flag' value 'Y' changed to 'y' according to
/home/saulius/struct/CIF-dictionaries/cif_core.dic dictionary named
'cif_core.dic' version 2.4.1 from 2010-06-29 (24
times).

'_geom_angle_publ_flag' value 'Y' changed to 'y' according
to /home/saulius/struct/CIF-dictionaries/cif_core.dic dictionary
named 'cif_core.dic' version 2.4.1 from 2010-06-29 (45 times).

Automatic conversion script
Id: cif_fix_values 1715 2011-07-08 13:25:40Z adriana 

The following automatic conversions were performed:

'_exptl_crystal_density_meas' value 'not measured' was changed to '?'
- the value is perceived as not measured.

Automatic conversion script
Id: cif_fix_values 3008 2015-01-20 13:52:24Z robertas 
;
_cod_original_sg_symbol_H-M 'P 21/c'
_cod_database_code 2005659

loop_
_symmetry_equiv_pos_as_xyz
'x, y, z'
'-x, y+1/2, -z+1/2'
'-x, -y, -z'
'x, -y-1/2, z-1/2'

loop_
_atom_site_aniso_label
_atom_site_aniso_U_11
_atom_site_aniso_U_22
_atom_site_aniso_U_33
_atom_site_aniso_U_12
_atom_site_aniso_U_13
_atom_site_aniso_U_23
As 0.0240(2) 0.0295(2) 0.02485(19) -0.00152(15) 0.00680(15) -0.00169(16)
Cl 0.0455(6) 0.0392(6) 0.0360(5) 0.0043(5) 0.0005(5) 0.0060(4)
S 0.0302(5) 0.0278(5) 0.0303(5) -0.0093(4) 0.0101(4) -0.0016(4)
O 0.0502(17) 0.0302(15) 0.0348(15) -0.0055(13) 0.0076(13) -0.0098(13)
N(1) 0.0290(17) 0.0278(16) 0.0250(16) -0.0088(13) 0.0081(13) -0.0003(13)
N(2) 0.0288(16) 0.0297(16) 0.0244(15) -0.0020(13) 0.0124(13) -0.0029(13)
C(1) 0.039(2) 0.041(2) 0.0222(19) 0.0012(18) 0.0100(17) -0.0042(17)
C(2) 0.0244(19) 0.0259(19) 0.0291(19) 0.0019(15) 0.0080(16) -0.0042(16)
C(3) 0.048(3) 0.074(4) 0.095(4) 0.031(3) 0.020(3) -0.006(3)
C(4) 0.043(2) 0.043(2) 0.039(2) -0.018(2) 0.010(2) 0.006(2)
C(5) 0.036(2) 0.050(2) 0.0250(19) -0.0029(19) 0.0150(18) -0.0041(18)
C(6) 0.037(2) 0.0209(18) 0.0215(18) -0.0001(15) 0.0096(16) 0.0026(15)
C(7) 0.049(3) 0.026(2) 0.049(3) -0.0035(19) 0.005(2) -0.0096(19)
C(8) 0.059(3) 0.031(2) 0.062(3) 0.020(2) 0.011(3) -0.005(2)
C(9) 0.042(2) 0.042(3) 0.048(3) 0.015(2) 0.014(2) 0.003(2)
C(10) 0.032(2) 0.038(2) 0.042(2) -0.0019(18) 0.0079(19) -0.0020(19)
C(11) 0.035(2) 0.0256(19) 0.031(2) -0.0011(16) 0.0126(17) -0.0045(16)
As' 0.0283(2) 0.0250(2) 0.0285(2) 0.00170(15) 0.00566(16) -0.00020(16)
Cl' 0.0418(6) 0.0563(7) 0.0443(6) -0.0024(5) 0.0192(5) 0.0032(5)
S' 0.0314(5) 0.0275(5) 0.0292(5) 0.0014(4) 0.0072(4) -0.0024(4)
O' 0.0418(16) 0.0343(15) 0.0305(15) -0.0094(12) -0.0039(13) 0.0015(12)
N(1') 0.0300(17) 0.0279(16) 0.0291(16) -0.0020(13) 0.0069(14) -0.0071(13)
N(2') 0.0291(17) 0.0282(16) 0.0323(17) 0.0038(13) 0.0042(14) 0.0017(14)
C(1') 0.045(2) 0.036(2) 0.038(2) 0.0112(19) 0.007(2) 0.0072(19)
C(2') 0.038(2) 0.0230(19) 0.031(2) -0.0047(16) 0.0090(18) 0.0071(16)
C(3') 0.099(4) 0.034(2) 0.054(3) -0.004(3) 0.042(3) 0.004(2)
C(4') 0.056(3) 0.045(3) 0.041(2) 0.001(2) 0.011(2) -0.021(2)
C(5') 0.029(2) 0.039(2) 0.051(3) 0.0067(18) 0.002(2) 0.000(2)
C(6') 0.0277(19) 0.0260(19) 0.031(2) 0.0048(15) 0.0131(16) -0.0001(16)
C(7') 0.065(3) 0.044(3) 0.033(2) -0.012(2) 0.009(2) -0.004(2)
C(8') 0.088(4) 0.047(3) 0.026(2) -0.007(3) 0.015(2) 0.005(2)
C(9') 0.054(3) 0.029(2) 0.040(2) 0.0028(19) 0.029(2) -0.0026(18)
C(10') 0.040(2) 0.028(2) 0.041(2) -0.0007(17) 0.0158(19) -0.0060(18)
C(11') 0.035(2) 0.030(2) 0.034(2) 0.0031(17) 0.0087(18) 0.0016(17)

loop_
_atom_site_label
_atom_site_occupancy
_atom_site_fract_x
_atom_site_fract_y
_atom_site_fract_z
_atom_site_U_iso_or_equiv
_atom_site_thermal_displace_type
_atom_site_calc_flag
_atom_site_refinement_flags
_atom_site_type_symbol
As 1 0.20290(2) 0.56754(2) 0.51449(4) 0.02599(10) Uani d . As
Cl 1 0.24607(6) 0.48509(6) 0.70076(11) 0.0420(2) Uani d . Cl
S 1 0.13508(5) 0.64979(5) 0.24390(11) 0.0290(2) Uani d . S
O 1 0.08701(16) 0.45127(14) 0.1620(3) 0.0390(7) Uani d . O
N(1) 1 0.12457(17) 0.50792(16) 0.3932(3) 0.0270(7) Uani d . N
N(2) 1 0.13133(17) 0.56673(16) 0.1655(3) 0.0266(7) Uani d . N
C(1) 1 0.1376(2) 0.6186(2) 0.6251(4) 0.0336(9) Uani d . C
H1A 1 0.1027 0.6521 0.5556 0.040 Uiso calc R H
H1B 1 0.1706 0.6463 0.7097 0.040 Uiso calc R H
H1C 1 0.1068 0.5830 0.6654 0.040 Uiso calc R H
C(2) 1 0.1135(2) 0.50420(19) 0.2387(4) 0.0262(8) Uani d . C
C(3) 1 -0.1918(3) 0.7327(3) 0.2675(7) 0.0720(16) Uani d . C
H3A 1 -0.2153 0.6903 0.3040 0.086 Uiso calc R H
H3B 1 -0.2239 0.7475 0.1672 0.086 Uiso calc R H
H3C 1 -0.1884 0.7731 0.3398 0.086 Uiso calc R H
C(4) 1 0.0897(2) 0.4480(2) 0.4593(5) 0.0420(10) Uani d . C
H4A 1 0.0859 0.4617 0.5617 0.050 Uiso calc R H
H4B 1 0.1223 0.4043 0.4660 0.050 Uiso calc R H
H4C 1 0.0377 0.4377 0.3945 0.050 Uiso calc R H
C(5) 1 0.1191(2) 0.5632(2) -0.0017(4) 0.0360(9) Uani d . C
H5A 1 0.1465 0.6037 -0.0356 0.043 Uiso calc R H
H5B 1 0.0634 0.5666 -0.0511 0.043 Uiso calc R H
H5C 1 0.1394 0.5168 -0.0294 0.043 Uiso calc R H
C(6) 1 0.0368(2) 0.67290(18) 0.2369(4) 0.0261(8) Uani d . C
C(7) 1 0.0255(3) 0.7385(2) 0.3039(5) 0.0427(10) Uani d . C
H7 1 0.0683 0.7697 0.3452 0.051 Uiso calc R H
C(8) 1 -0.0483(3) 0.7581(2) 0.3102(5) 0.0512(12) Uani d . C
H8 1 -0.0560 0.8036 0.3540 0.061 Uiso calc R H
C(9) 1 -0.1112(3) 0.7131(2) 0.2543(5) 0.0435(10) Uani d . C
C(10) 1 -0.0985(2) 0.6490(2) 0.1833(5) 0.0377(9) Uani d . C
H10 1 -0.1416 0.6186 0.1390 0.045 Uiso calc R H
C(11) 1 -0.0252(2) 0.6279(2) 0.1750(4) 0.0301(8) Uani d . C
H11 1 -0.0176 0.5832 0.1275 0.036 Uiso calc R H
As' 1 0.53444(2) 0.70236(2) 1.04622(4) 0.02756(11) Uani d . As
Cl' 1 0.61886(6) 0.71283(6) 0.89874(12) 0.0460(3) Uani d . Cl
S' 1 0.40863(5) 0.69041(5) 1.17988(10) 0.0294(2) Uani d . S
O' 1 0.33499(16) 0.64935(14) 0.7615(3) 0.0379(6) Uani d . O
N(1') 1 0.46003(17) 0.64522(16) 0.9099(3) 0.0291(7) Uani d . N
N(2') 1 0.36211(17) 0.70384(16) 0.9952(3) 0.0305(7) Uani d . N
C(1') 1 0.5908(2) 0.6225(2) 1.1656(5) 0.0404(10) Uani d . C
H1'1 1 0.5600 0.6023 1.2315 0.048 Uiso calc R H
H1'2 1 0.6406 0.6404 1.2287 0.048 Uiso calc R H
H1'3 1 0.6004 0.5843 1.0968 0.048 Uiso calc R H
C(2') 1 0.3834(2) 0.66459(19) 0.8787(4) 0.0306(8) Uani d . C
C(3') 1 0.3125(3) 0.3950(2) 1.3719(6) 0.0586(14) Uani d . C
H3'1 1 0.3587 0.3668 1.4225 0.088 Uiso calc R H
H3'2 1 0.2823 0.3677 1.2835 0.088 Uiso calc R H
H3'3 1 0.2804 0.4035 1.4437 0.088 Uiso calc R H
C(4') 1 0.4810(3) 0.5927(2) 0.8051(5) 0.0476(11) Uani d . C
H4'1 1 0.5289 0.5673 0.8572 0.057 Uiso calc R H
H4'2 1 0.4893 0.6186 0.7158 0.057 Uiso calc R H
H4'3 1 0.4389 0.5572 0.7721 0.057 Uiso calc R H
C(5') 1 0.2840(2) 0.7346(2) 0.9628(5) 0.0412(10) Uani d . C
H5'1 1 0.2832 0.7751 1.0332 0.049 Uiso calc R H
H5'2 1 0.2473 0.6969 0.9759 0.049 Uiso calc R H
H5'3 1 0.2692 0.7527 0.8575 0.049 Uiso calc R H
C(6') 1 0.3783(2) 0.60259(19) 1.2238(4) 0.0271(8) Uani d . C
C(7') 1 0.4032(3) 0.5821(2) 1.3745(5) 0.0481(11) Uani d . C
H7' 1 0.4347 0.6142 1.4468 0.058 Uiso calc R H
C(8') 1 0.3825(3) 0.5151(2) 1.4208(5) 0.0536(13) Uani d . C
H8' 1 0.4000 0.5017 1.5253 0.064 Uiso calc R H
C(9') 1 0.3371(3) 0.4673(2) 1.3195(5) 0.0382(10) Uani d . C
C(10') 1 0.3134(2) 0.4882(2) 1.1679(5) 0.0351(9) Uani d . C
H10' 1 0.2824 0.4558 1.0955 0.042 Uiso calc R H
C(11') 1 0.3339(2) 0.5554(2) 1.1192(4) 0.0332(9) Uani d . C
H11' 1 0.3173 0.5686 1.0145 0.040 Uiso calc R H

loop_
_atom_type_symbol
_atom_type_description
_atom_type_scat_dispersion_real
_atom_type_scat_dispersion_imag
_atom_type_scat_source
C C 0.0033 0.0016 'International Tables Vol C Tables 4.2.6.8 and 6.1.1.4'
H H 0.0000 0.0000 'International Tables Vol C Tables 4.2.6.8 and 6.1.1.4'
O O 0.0106 0.0060 'International Tables Vol C Tables 4.2.6.8 and 6.1.1.4'
N N 0.0061 0.0033 'International Tables Vol C Tables 4.2.6.8 and 6.1.1.4'
S S 0.1246 0.1234 'International Tables Vol C Tables 4.2.6.8 and 6.1.1.4'
As As 0.0499 2.0058 'International Tables Vol C Tables 4.2.6.8 and 6.1.1.4'
Cl Cl 0.1484 0.1585 'International Tables Vol C Tables 4.2.6.8 and 6.1.1.4'

loop_
_geom_angle_atom_site_label_1
_geom_angle_atom_site_label_2
_geom_angle_atom_site_label_3
_geom_angle_site_symmetry_3
_geom_angle
_geom_angle_publ_flag
N(1) As C(1) . 97.40(15) y
N(1) As Cl . 96.21(10) y
C(1) As Cl . 94.10(12) y
N(1) As S . 73.70(9) y
C(1) As S . 90.60(12) y
Cl As S . 169.36(4) y
N(1) As O' . 170.71(10) y
C(1) As O' . 80.94(13) y
Cl As O' . 74.87(6) y
S As O' . 115.36(6) y
N(2) S C(6) . 105.55(16) y
N(2) S As . 81.21(11) y
C(6) S As . 110.50(11) y
C(2) N(1) C(4) . 114.7(3) y
C(2) N(1) As . 121.2(2) y
C(4) N(1) As . 121.6(2) y
C(2) N(2) C(5) . 117.2(3) y
C(2) N(2) S . 122.2(2) y
C(5) N(2) S . 117.1(3) y
O C(2) N(1) . 124.0(3) y
O C(2) N(2) . 119.0(3) y
N(1) C(2) N(2) . 117.0(3) y
C(11) C(6) C(7) . 120.6(4) ?
C(11) C(6) S . 123.2(3) ?
C(7) C(6) S . 116.2(3) ?
C(8) C(7) C(6) . 119.4(4) ?
C(7) C(8) C(9) . 121.5(4) ?
C(8) C(9) C(10) . 117.7(4) ?
C(8) C(9) C(3) . 121.8(4) ?
C(10) C(9) C(3) . 120.5(4) ?
C(11) C(10) C(9) . 122.0(4) ?
C(6) C(11) C(10) . 118.6(3) ?
N(1') As' C(1') . 97.06(17) y
N(1') As' Cl' . 97.00(9) y
C(1') As' Cl' . 93.81(13) y
N(1') As' S' . 74.63(9) y
C(1') As' S' . 93.24(12) y
Cl' As' S' . 169.67(4) y
N(1') As' Cl' 4_576 154.97(9) y
C(1') As' Cl' 4_576 77.74(13) y
Cl' As' Cl' 4_576 107.71(4) y
S' As' Cl' 4_576 81.18(4) y
N(2') S' C(6') . 104.76(17) y
N(2') S' As' . 78.75(11) y
C(6') S' As' . 119.19(11) y
C(2') N(1') C(4') . 116.2(3) y
C(2') N(1') As' . 119.3(2) y
C(4') N(1') As' . 122.5(3) y
C(2') N(2') C(5') . 118.1(3) y
C(2') N(2') S' . 120.8(2) y
C(5') N(2') S' . 117.3(3) y
O' C(2') N(1') . 124.6(3) y
O' C(2') N(2') . 120.4(3) y
N(1') C(2') N(2') . 115.0(3) y
C(2') O' As . 162.7(2) y
C(11') C(6') C(7') . 119.7(4) ?
C(11') C(6') S' . 124.8(3) ?
C(7') C(6') S' . 115.5(3) ?
C(6') C(7') C(8') . 120.1(4) ?
C(9') C(8') C(7') . 121.5(4) ?
C(8') C(9') C(10') . 117.7(4) ?
C(8') C(9') C(3') . 121.2(4) ?
C(10') C(9') C(3') . 121.0(4) ?
C(9') C(10') C(11') . 121.5(4) ?
C(6') C(11') C(10') . 119.4(4) ?

loop_
_geom_bond_atom_site_label_1
_geom_bond_atom_site_label_2
_geom_bond_site_symmetry_2
_geom_bond_distance
_geom_bond_publ_flag
As N(1) . 1.888(3) y
As C(1) . 1.954(3) y
As Cl . 2.2490(11) y
As S . 2.8682(13) y
As O' . 3.177(3) y
S N(2) . 1.674(3) y
S C(6) . 1.784(4) y
O C(2) . 1.216(4) y
N(1) C(2) . 1.364(4) y
N(1) C(4) . 1.463(4) y
N(2) C(2) . 1.400(4) y
N(2) C(5) . 1.475(4) y
C(3) C(9) . 1.512(6) ?
C(6) C(11) . 1.377(5) ?
C(6) C(7) . 1.384(5) ?
C(7) C(8) . 1.375(6) ?
C(8) C(9) . 1.377(6) ?
C(9) C(10) . 1.385(6) ?
C(10) C(11) . 1.381(5) ?
As' N(1') . 1.881(3) y
As' C(1') . 1.941(4) y
As' Cl' . 2.2572(12) y
As' S' . 2.8101(13) y
As' Cl' 4_576 3.5243(16) y
S' N(2') . 1.684(3) y
S' C(6') . 1.774(4) y
O' C(2') . 1.217(4) y
N(1') C(2') . 1.366(5) y
N(1') C(4') . 1.465(5) y
N(2') C(2') . 1.406(5) y
N(2') C(5') . 1.458(5) y
C(3') C(9') . 1.509(6) ?
C(6') C(11') . 1.375(5) ?
C(6') C(7') . 1.375(5) ?
C(7') C(8') . 1.378(6) ?
C(8') C(9') . 1.373(6) ?
C(9') C(10') . 1.384(6) ?
C(10') C(11') . 1.387(5) ?

loop_
_geom_torsion_atom_site_label_1
_geom_torsion_atom_site_label_2
_geom_torsion_atom_site_label_3
_geom_torsion_atom_site_label_4
_geom_torsion_site_symmetry_1
_geom_torsion
N(1) As S N(2) . -36.74(13)
C(1) As S N(2) . -134.28(15)
Cl As S N(2) . -18.0(2)
O' As S N(2) . 145.47(11)
N(1) As S C(6) . 66.66(15)
C(1) As S C(6) . -30.88(17)
Cl As S C(6) . 85.4(2)
O' As S C(6) . -111.13(14)
C(1) As N(1) C(2) . 129.0(3)
Cl As N(1) C(2) . -136.0(3)
S As N(1) C(2) . 40.5(3)
O' As N(1) C(2) . -152.0(5)
C(1) As N(1) C(4) . -70.2(3)
Cl As N(1) C(4) . 24.8(3)
S As N(1) C(4) . -158.6(3)
O' As N(1) C(4) . 8.9(8)
C(6) S N(2) C(2) . -70.7(3)
As S N(2) C(2) . 38.2(3)
C(6) S N(2) C(5) . 87.7(3)
As S N(2) C(5) . -163.4(3)
C(4) N(1) C(2) O . -10.1(5)
As N(1) C(2) O . 152.0(3)
C(4) N(1) C(2) N(2) . 167.3(3)
As N(1) C(2) N(2) . -30.7(4)
C(5) N(2) C(2) O . -2.2(5)
S N(2) C(2) O . 156.2(3)
C(5) N(2) C(2) N(1) . -179.7(3)
S N(2) C(2) N(1) . -21.3(4)
N(2) S C(6) C(11) . -0.8(3)
As S C(6) C(11) . -87.1(3)
N(2) S C(6) C(7) . 176.5(3)
As S C(6) C(7) . 90.3(3)
C(11) C(6) C(7) C(8) . 0.9(6)
S C(6) C(7) C(8) . -176.5(3)
C(6) C(7) C(8) C(9) . 1.5(7)
C(7) C(8) C(9) C(10) . -3.6(7)
C(7) C(8) C(9) C(3) . 177.1(5)
C(8) C(9) C(10) C(11) . 3.5(6)
C(3) C(9) C(10) C(11) . -177.2(4)
C(7) C(6) C(11) C(10) . -1.0(5)
S C(6) C(11) C(10) . 176.2(3)
C(9) C(10) C(11) C(6) . -1.2(6)
N(1') As' S' N(2') . -41.57(14)
C(1') As' S' N(2') . -138.02(17)
Cl' As' S' N(2') . -5.0(2)
Cl' As' S' N(2') 4_576 144.93(11)
N(1') As' S' C(6') . 59.17(17)
C(1') As' S' C(6') . -37.27(19)
Cl' As' S' C(6') . 95.7(3)
Cl' As' S' C(6') 4_576 -114.33(15)
N(1) As O' C(2') . 4.7(12)
C(1) As O' C(2') . 85.0(9)
Cl As O' C(2') . -11.7(8)
S As O' C(2') . 171.4(8)
C(1') As' N(1') C(2') . 133.7(3)
Cl' As' N(1') C(2') . -131.6(3)
S' As' N(1') C(2') . 42.3(2)
Cl' As' N(1') C(2') 4_576 57.6(4)
C(1') As' N(1') C(4') . -62.9(3)
Cl' As' N(1') C(4') . 31.9(3)
S' As' N(1') C(4') . -154.3(3)
Cl' As' N(1') C(4') 4_576 -139.0(3)
C(6') S' N(2') C(2') . -71.0(3)
As' S' N(2') C(2') . 46.5(3)
C(6') S' N(2') C(5') . 86.8(3)
As' S' N(2') C(5') . -155.7(3)
As O' C(2') N(1') . 90.1(9)
As O' C(2') N(2') . -88.8(9)
C(4') N(1') C(2') O' . -10.4(5)
As' N(1') C(2') O' . 154.1(3)
C(4') N(1') C(2') N(2') . 168.6(3)
As' N(1') C(2') N(2') . -27.0(4)
C(5') N(2') C(2') O' . -8.9(5)
S' N(2') C(2') O' . 148.7(3)
C(5') N(2') C(2') N(1') . 172.1(3)
S' N(2') C(2') N(1') . -30.3(4)
N(2') S' C(6') C(11') . 6.8(3)
As' S' C(6') C(11') . -78.4(3)
N(2') S' C(6') C(7') . -174.0(3)
As' S' C(6') C(7') . 100.9(3)
C(11') C(6') C(7') C(8') . -1.1(6)
S' C(6') C(7') C(8') . 179.6(4)
C(6') C(7') C(8') C(9') . 0.0(7)
C(7') C(8') C(9') C(10') . 0.8(7)
C(7') C(8') C(9') C(3') . -178.0(4)
C(8') C(9') C(10') C(11') . -0.6(6)
C(3') C(9') C(10') C(11') . 178.2(4)
C(7') C(6') C(11') C(10') . 1.3(6)
S' C(6') C(11') C(10') . -179.5(3)
C(9') C(10') C(11') C(6') . -0.4(6)
